data_2014266
loop_
_publ_author_name
'Moen, Anders'
'Fr\/oseth, Morten'
'G\"orbitz, Carl Henrik'
'Dalhus, Bj\/orn'

_publ_section_title
;
 A non-planar peptide bond in
 <small>L</small>-seryl-<small>L</small>-valine
;
_journal_issue 8
_journal_name_full 'Acta Crystallographica Section C'
_journal_page_first o564
_journal_page_last o565
_journal_paper_doi 10.1107/S0108270104014325
_journal_volume 60
_journal_year 2004
_chemical_formula_iupac 'C8 H16 N2 O4'
_chemical_formula_moiety 'C8 H16 N2 O4'
_chemical_formula_sum 'C8 H16 N2 O4'
_chemical_formula_weight 204.23
_chemical_name_systematic
;
L-Seryl-L-valine
;
_space_group_IT_number 4
_symmetry_cell_setting monoclinic
_symmetry_space_group_name_Hall 'P 2yb'
_symmetry_space_group_name_H-M 'P 1 21 1'
_atom_sites_solution_hydrogens geom
_atom_sites_solution_primary direct
_atom_sites_solution_secondary difmap
_audit_creation_method SHELXL97
_cell_angle_alpha 90.00
_cell_angle_beta 98.623(6)
_cell_angle_gamma 90.00
_cell_formula_units_Z 2
_cell_length_a 5.383(4)
_cell_length_b 6.315(4)
_cell_length_c 15.588(10)
_cell_measurement_reflns_used 3525
_cell_measurement_temperature 105(2)
_cell_measurement_theta_max 27.1
_cell_measurement_theta_min 2.5
_cell_volume 523.9(6)
_computing_cell_refinement 'SAINT-Plus (Bruker, 2001)'
_computing_data_collection 'SMART (Bruker, 1998)'
_computing_data_reduction SAINT-Plus
_computing_molecular_graphics SHELXTL
_computing_publication_material SHELXTL
_computing_structure_refinement SHELXTL
_computing_structure_solution 'SHELXTL (Bruker, 2000)'
_diffrn_ambient_temperature 105(2)
_diffrn_detector_area_resol_mean 8.3
_diffrn_measured_fraction_theta_full 0.994
_diffrn_measured_fraction_theta_max 0.994
_diffrn_measurement_device_type 'Siemens SMART CCD area-detector'
_diffrn_measurement_method 'sets of exposures each taken over 0.3\% \w rotation'
_diffrn_radiation_monochromator graphite
_diffrn_radiation_source 'fine-focus sealed tube'
_diffrn_radiation_type MoK\a
_diffrn_radiation_wavelength 0.71073
_diffrn_reflns_av_R_equivalents 0.0340
_diffrn_reflns_av_sigmaI/netI 0.0306
_diffrn_reflns_limit_h_max 6
_diffrn_reflns_limit_h_min -6
_diffrn_reflns_limit_k_max 8
_diffrn_reflns_limit_k_min -8
_diffrn_reflns_limit_l_max 19
_diffrn_reflns_limit_l_min -19
_diffrn_reflns_number 4217
_diffrn_reflns_theta_full 27.09
_diffrn_reflns_theta_max 27.09
_diffrn_reflns_theta_min 2.64
_diffrn_standards_decay_% none
_diffrn_standards_number 0
_exptl_absorpt_coefficient_mu 0.104
_exptl_absorpt_correction_T_max 0.9643
_exptl_absorpt_correction_T_min 0.8935
_exptl_absorpt_correction_type multi-scan
_exptl_absorpt_process_details '(SADABS; Sheldrick, 1996)'
_exptl_crystal_colour colourless
_exptl_crystal_density_diffrn 1.295
_exptl_crystal_density_meas ?
_exptl_crystal_density_method 'not measured'
_exptl_crystal_description plate
_exptl_crystal_F_000 220
_exptl_crystal_size_max 0.350
_exptl_crystal_size_mid 0.200
_exptl_crystal_size_min 0.080
_refine_diff_density_max 0.184
_refine_diff_density_min -0.242
_refine_ls_extinction_method none
_refine_ls_goodness_of_fit_ref 1.077
_refine_ls_hydrogen_treatment mixed
_refine_ls_matrix_type full
_refine_ls_number_parameters 152
_refine_ls_number_reflns 1248
_refine_ls_number_restraints 1
_refine_ls_restrained_S_all 1.076
_refine_ls_R_factor_all 0.0305
_refine_ls_R_factor_gt 0.0293
_refine_ls_shift/su_max 0.000
_refine_ls_shift/su_mean 0.000
_refine_ls_structure_factor_coef Fsqd
_refine_ls_weighting_details 'calc w = 1/[\s^2^(Fo^2^)+(0.0402P)^2^+0.0968P] where P=(Fo^2^+2Fc^2^)/3'
_refine_ls_weighting_scheme calc
_refine_ls_wR_factor_gt 0.0744
_refine_ls_wR_factor_ref 0.0748
_reflns_number_gt 1201
_reflns_number_total 1248
_reflns_threshold_expression I>2\s(I)
_cod_data_source_file sx1142.cif
_cod_data_source_block I
_cod_depositor_comments
;
The following automatic conversions were performed:

'_exptl_crystal_density_meas' value 'not measured' was changed to '?'
- the value is perceived as not measured.

Automatic conversion script
Id: cif_fix_values 3008 2015-01-20 13:52:24Z robertas 
;
_cod_original_sg_symbol_H-M 'P 21'
_cod_database_code 2014266
_cod_database_fobs_code 2014266

loop_
_symmetry_equiv_pos_as_xyz
'x, y, z'
'-x, y+1/2, -z'

loop_
_atom_site_label
_atom_site_fract_x
_atom_site_fract_y
_atom_site_fract_z
_atom_site_U_iso_or_equiv
_atom_site_adp_type
_atom_site_calc_flag
_atom_site_refinement_flags
_atom_site_occupancy
_atom_site_disorder_assembly
_atom_site_disorder_group
_atom_site_type_symbol
O1 0.0814(2) 0.6295(2) 0.49601(8) 0.0181(3) Uani d . 1 . . O
H5 0.123(4) 0.652(5) 0.4567(15) 0.022 Uiso d . 1 . . H
O2 0.7198(2) 0.7151(2) 0.69758(8) 0.0199(3) Uani d . 1 . . O
O3 0.7039(2) 0.1936(2) 0.64316(7) 0.0179(3) Uani d . 1 . . O
O4 1.0779(2) 0.1882(2) 0.72748(8) 0.0186(3) Uani d . 1 . . O
N1 0.2844(3) 0.9077(2) 0.62462(10) 0.0151(3) Uani d . 1 . . N
H1 0.438(5) 0.963(4) 0.6260(13) 0.023 Uiso d . 1 . . H
H2 0.194(4) 0.932(4) 0.5715(15) 0.023 Uiso d . 1 . . H
H3 0.216(4) 0.979(5) 0.6629(15) 0.023 Uiso d . 1 . . H
N2 0.5074(3) 0.4504(3) 0.75378(9) 0.0149(3) Uani d . 1 . . N
H4 0.364(4) 0.380(4) 0.7524(13) 0.018 Uiso d . 1 . . H
C1 0.2828(3) 0.6777(3) 0.64365(11) 0.0147(3) Uani d . 1 . . C
H11 0.134(4) 0.647(4) 0.6699(13) 0.018 Uiso d . 1 . . H
C2 0.2808(3) 0.5553(3) 0.55846(11) 0.0179(4) Uani d . 1 . . C
H21 0.441 0.575 0.5370 0.022 Uiso calc R 1 . . H
H22 0.259 0.404 0.5686 0.022 Uiso calc R 1 . . H
C3 0.5241(3) 0.6173(3) 0.70306(11) 0.0145(3) Uani d . 1 . . C
C4 0.7324(3) 0.3306(3) 0.78849(11) 0.0145(3) Uani d . 1 . . C
H41 0.853 0.427 0.8185 0.017 Uiso calc R 1 . . H
C5 0.6625(3) 0.1665(3) 0.85427(11) 0.0191(4) Uani d . 1 . . C
H51 0.524 0.079 0.8248 0.023 Uiso calc R 1 . . H
C6 0.5686(4) 0.2815(4) 0.92991(13) 0.0283(5) Uani d . 1 . . C
H61 0.703 0.377 0.9587 0.042 Uiso calc R 1 . . H
H62 0.525 0.176 0.9725 0.042 Uiso calc R 1 . . H
H63 0.417 0.366 0.9076 0.042 Uiso calc R 1 . . H
C7 0.8811(4) 0.0201(4) 0.88852(13) 0.0287(5) Uani d . 1 . . C
H71 0.829 -0.076 0.9320 0.043 Uiso calc R 1 . . H
H72 1.025 0.105 0.9153 0.043 Uiso calc R 1 . . H
H73 0.930 -0.063 0.8403 0.043 Uiso calc R 1 . . H
C8 0.8456(3) 0.2289(3) 0.71320(11) 0.0151(3) Uani d . 1 . . C

loop_
_atom_site_aniso_label
_atom_site_aniso_U_11
_atom_site_aniso_U_22
_atom_site_aniso_U_33
_atom_site_aniso_U_12
_atom_site_aniso_U_13
_atom_site_aniso_U_23
O1 0.0150(6) 0.0224(7) 0.0165(6) 0.0007(5) 0.0013(5) 0.0005(5)
O2 0.0107(6) 0.0198(7) 0.0295(6) -0.0019(5) 0.0037(5) 0.0024(6)
O3 0.0138(5) 0.0203(7) 0.0198(6) -0.0016(5) 0.0030(4) -0.0016(5)
O4 0.0104(5) 0.0191(6) 0.0266(6) 0.0009(5) 0.0044(4) -0.0028(5)
N1 0.0101(7) 0.0155(8) 0.0197(7) 0.0010(6) 0.0026(5) -0.0005(6)
N2 0.0082(6) 0.0153(7) 0.0212(7) 0.0010(6) 0.0025(5) 0.0009(6)
C1 0.0102(7) 0.0151(8) 0.0191(7) 0.0001(7) 0.0036(6) -0.0002(7)
C2 0.0156(8) 0.0170(9) 0.0206(8) 0.0034(7) 0.0003(6) -0.0022(7)
C3 0.0105(7) 0.0163(8) 0.0172(7) 0.0011(6) 0.0037(6) -0.0032(6)
C4 0.0100(7) 0.0154(8) 0.0181(8) 0.0009(7) 0.0018(6) -0.0002(7)
C5 0.0154(8) 0.0216(10) 0.0205(8) -0.0002(8) 0.0032(6) 0.0034(8)
C6 0.0288(10) 0.0359(13) 0.0218(9) 0.0020(9) 0.0093(7) 0.0027(8)
C7 0.0252(10) 0.0311(11) 0.0296(10) 0.0056(9) 0.0042(7) 0.0128(9)
C8 0.0138(8) 0.0108(8) 0.0217(8) -0.0009(6) 0.0059(6) 0.0019(7)

loop_
_atom_type_symbol
_atom_type_description
_atom_type_scat_dispersion_real
_atom_type_scat_dispersion_imag
_atom_type_scat_source
C C 0.0033 0.0016 'International Tables Vol C Tables 4.2.6.8 and 6.1.1.4'
H H 0.0000 0.0000 'International Tables Vol C Tables 4.2.6.8 and 6.1.1.4'
N N 0.0061 0.0033 'International Tables Vol C Tables 4.2.6.8 and 6.1.1.4'
O O 0.0106 0.0060 'International Tables Vol C Tables 4.2.6.8 and 6.1.1.4'

loop_
_geom_angle_atom_site_label_1
_geom_angle_atom_site_label_2
_geom_angle_atom_site_label_3
_geom_angle
C2 O1 H5 111(2)
C1 N1 H1 114.3(17)
C1 N1 H2 109.3(18)
H1 N1 H2 109(2)
C1 N1 H3 110.6(17)
H1 N1 H3 106(2)
H2 N1 H3 108(2)
C3 N2 C4 120.33(14)
C3 N2 H4 121.2(15)
C4 N2 H4 114.8(16)
N1 C1 C3 109.65(15)
N1 C1 C2 108.65(14)
C3 C1 C2 107.10(14)
N1 C1 H11 107.9(15)
C3 C1 H11 112.1(12)
C2 C1 H11 111.4(13)
O1 C2 C1 109.54(14)
O1 C2 H21 109.8
C1 C2 H21 109.8
O1 C2 H22 109.8
C1 C2 H22 109.8
H21 C2 H22 108.2
O2 C3 N2 124.90(16)
O2 C3 C1 119.35(16)
N2 C3 C1 115.61(15)
N2 C4 C8 109.52(13)
N2 C4 C5 108.83(14)
C8 C4 C5 112.94(15)
N2 C4 H41 108.5
C8 C4 H41 108.5
C5 C4 H41 108.5
C7 C5 C6 110.06(16)
C7 C5 C4 112.76(15)
C6 C5 C4 109.52(17)
C7 C5 H51 108.1
C6 C5 H51 108.1
C4 C5 H51 108.1
C5 C6 H61 109.5
C5 C6 H62 109.5
H61 C6 H62 109.5
C5 C6 H63 109.5
H61 C6 H63 109.5
H62 C6 H63 109.5
C5 C7 H71 109.5
C5 C7 H72 109.5
H71 C7 H72 109.5
C5 C7 H73 109.5
H71 C7 H73 109.5
H72 C7 H73 109.5
O3 C8 O4 124.99(16)
O3 C8 C4 118.61(15)
O4 C8 C4 116.40(15)

loop_
_geom_bond_atom_site_label_1
_geom_bond_atom_site_label_2
_geom_bond_site_symmetry_2
_geom_bond_distance
_geom_bond_publ_flag
O1 C2 . 1.416(2) ?
O1 H5 . 0.70(2) ?
O2 C3 . 1.235(2) ?
O3 C8 . 1.254(2) ?
O4 C8 . 1.263(2) ?
N1 C1 . 1.483(3) ?
N1 H1 . 0.90(3) ?
N1 H2 . 0.91(2) ?
N1 H3 . 0.87(3) ?
N2 C3 . 1.329(3) ?
N2 C4 . 1.462(2) ?
N2 H4 . 0.89(2) ?
C1 C3 . 1.526(2) ?
C1 C2 . 1.535(2) ?
C1 H11 . 0.97(2) ?
C2 H21 . 0.9798 ?
C2 H22 . 0.9798 ?
C4 C8 . 1.541(2) ?
C4 C5 . 1.543(2) ?
C4 H41 . 0.9595 ?
C5 C7 . 1.528(3) ?
C5 C6 . 1.534(3) ?
C5 H51 . 0.9870 ?
C6 H61 . 0.9939 ?
C6 H62 . 0.9939 ?
C6 H63 . 0.9939 ?
C7 H71 . 0.9823 ?
C7 H72 . 0.9823 ?
C7 H73 . 0.9823 ?

loop_
_geom_hbond_atom_site_label_D
_geom_hbond_atom_site_label_H
_geom_hbond_atom_site_label_A
_geom_hbond_site_symmetry_A
_geom_hbond_distance_DH
_geom_hbond_distance_HA
_geom_hbond_distance_DA
_geom_hbond_angle_DHA
_geom_hbond_publ_flag
N1 H1 O3 1_565 0.90(3) 2.03(3) 2.871(2) 156(2) y
N1 H2 O1 2_556 0.91(2) 2.10(2) 2.875(2) 143(2) y
N1 H3 O4 1_465 0.87(3) 1.88(3) 2.735(2) 166(2) y
N2 H4 O4 1_455 0.89(2) 1.95(2) 2.824(2) 166(2) y
O1 H5 O3 2_656 0.70(2) 1.95(2) 2.637(2) 170(3) y
C1 H11 O2 1_455 0.97(2) 2.37(2) 3.273(2) 153.9(19) y

loop_
_geom_torsion_atom_site_label_1
_geom_torsion_atom_site_label_2
_geom_torsion_atom_site_label_3
_geom_torsion_atom_site_label_4
_geom_torsion
_geom_torsion_publ_flag
N1 C1 C3 N2 152.57(14) yes
C1 C3 N2 C4 157.37(15) yes
C3 N2 C4 C8 -63.7(2) yes
N2 C4 C8 O3 -24.7(2) yes
N1 C1 C2 O1 -52.65(18) yes
C1 C2 O1 H5 131(3) yes
N2 C4 C5 C6 -62.00(18) yes
N2 C4 C5 C7 175.09(16) yes
C3 C1 C2 O1 -171.01(14) ?
C4 N2 C3 O2 -18.2(3) ?
N1 C1 C3 O2 -31.6(2) ?
C2 C1 C3 O2 86.1(2) ?
N1 C1 C3 N2 152.57(14) ?
C2 C1 C3 N2 -89.72(18) ?
C3 N2 C4 C5 172.45(15) ?
C8 C4 C5 C7 53.2(2) ?
C8 C4 C5 C6 176.16(15) ?
C5 C4 C8 O3 96.77(19) ?
N2 C4 C8 O4 155.07(16) ?
C5 C4 C8 O4 -83.48(19) ?

loop_
_cod_related_entry_id
_cod_related_entry_database
_cod_related_entry_code
1 ChemSpider 5383115
